data_2021770
loop_
_publ_author_name
'Marandi, Farzin'
'Moeini, Keyvan'
'Krautscheid, Harald'

_publ_section_title
;
 Coordination of a triazine ligand with Cu^II^ and Ag^I^ investigated by
 spectral, structural, theoretical and docking studies
;
_journal_coeditor_code LF3098
_journal_issue 10
_journal_name_full 'Acta Crystallographica Section C'
_journal_page_first
;
;
_journal_paper_doi 10.1107/S2053229619011719
_journal_volume 75
_journal_year 2019
_chemical_formula_iupac '[Ag2 (N O3)2 (C14 H10 N4)2]'
_chemical_formula_sum 'C14 H10 Ag N5 O3'
_chemical_formula_weight 404.14
_chemical_name_systematic
Bis[\m-5-phenyl-3-(pyridin-2-yl)-1,2,4-triazine]-\k^3^<i>N</i>^1^:<i>N</i>^2^,<i>N</i>^3^;<i>N</i>^2^,<i>N</i>^3^:<i>N</i>^1^-bis[(nitrato-\k<i>O</i>)silver(I)]
_space_group_crystal_system monoclinic
_space_group_IT_number 14
_space_group_name_Hall '-P 2ybc'
_space_group_name_H-M_alt 'P 1 21/c 1'
_symmetry_space_group_name_Hall '-P 2ybc'
_symmetry_space_group_name_H-M 'P 1 21/c 1'
_atom_sites_solution_hydrogens geom
_atom_sites_solution_primary direct
_atom_sites_solution_secondary difmap
_audit_creation_method SHELXL-2014/7
_cell_angle_alpha 90
_cell_angle_beta 102.414(2)
_cell_angle_gamma 90
_cell_formula_units_Z 4
_cell_length_a 6.14350(10)
_cell_length_b 16.2987(4)
_cell_length_c 13.9126(3)
_cell_measurement_reflns_used 17682
_cell_measurement_temperature 180(2)
_cell_measurement_theta_max 70.4
_cell_measurement_theta_min 3.2
_cell_volume 1360.51(5)
_computing_cell_refinement
;
X-AREA (Stoe & Cie, 2016)
;
_computing_data_collection
;
X-AREA (Stoe & Cie, 2016)
;
_computing_data_reduction
;
X-AREA (Stoe & Cie, 2016)
;
_computing_molecular_graphics
;
ORTEP-3 (Farrugia, 2012), ORTEPIII (Burnett & Johnson, 1996) and
DIAMOND
(Bergerhoff, <i>et al.</i>, 1996)
;
_computing_publication_material
;
SHELXL2014 (Sheldrick, 2015)
;
_computing_structure_refinement
;
SHELXL2014 (Sheldrick, 2015)
;
_computing_structure_solution
;
SHELXS97 (Sheldrick, 2008)
;
_diffrn_ambient_temperature 180(2)
_diffrn_measured_fraction_theta_full 0.981
_diffrn_measured_fraction_theta_max 0.981
_diffrn_measurement_device_type 'Stoe STADIVARI'
_diffrn_measurement_method 'omega scans'
_diffrn_radiation_type CuK\a
_diffrn_radiation_wavelength 1.54186
_diffrn_reflns_av_R_equivalents 0.0225
_diffrn_reflns_av_unetI/netI 0.0157
_diffrn_reflns_limit_h_max 7
_diffrn_reflns_limit_h_min -5
_diffrn_reflns_limit_k_max 18
_diffrn_reflns_limit_k_min -19
_diffrn_reflns_limit_l_max 15
_diffrn_reflns_limit_l_min -16
_diffrn_reflns_number 14066
_diffrn_reflns_theta_full 67.686
_diffrn_reflns_theta_max 67.936
_diffrn_reflns_theta_min 4.236
_diffrn_source microfocus
_diffrn_standards_decay_% 0
_diffrn_standards_interval_count 0
_diffrn_standards_number 0
_exptl_absorpt_coefficient_mu 12.125
_exptl_absorpt_correction_T_max 0.2076
_exptl_absorpt_correction_T_min 0.0647
_exptl_absorpt_correction_type numerical
_exptl_absorpt_process_details
;
[X-RED32 (Stoe & Cie, 2016) and <i>LANA</i> (Koziskova <i>et al.</i>,
2016)
;
_exptl_crystal_colour yellow
_exptl_crystal_density_diffrn 1.973
_exptl_crystal_description rod
_exptl_crystal_F_000 800
_exptl_crystal_size_max 0.300
_exptl_crystal_size_mid 0.058
_exptl_crystal_size_min 0.044
_refine_diff_density_max 0.573
_refine_diff_density_min -0.475
_refine_ls_extinction_method none
_refine_ls_goodness_of_fit_ref 1.085
_refine_ls_hydrogen_treatment constr
_refine_ls_matrix_type full
_refine_ls_number_parameters 208
_refine_ls_number_reflns 2432
_refine_ls_number_restraints 0
_refine_ls_restrained_S_all 1.085
_refine_ls_R_factor_all 0.0270
_refine_ls_R_factor_gt 0.0241
_refine_ls_shift/su_max 0.002
_refine_ls_shift/su_mean 0.000
_refine_ls_structure_factor_coef Fsqd
_refine_ls_weighting_details 'w=1/[\s^2^(Fo^2^)+(0.0337P)^2^+0.7721P] where P=(Fo^2^+2Fc^2^)/3'
_refine_ls_weighting_scheme calc
_refine_ls_wR_factor_gt 0.0605
_refine_ls_wR_factor_ref 0.0614
_reflns_number_gt 2175
_reflns_number_total 2432
_reflns_threshold_expression 'I > 2\s(I)'
_cod_data_source_file lf3098sup1.cif
_cod_data_source_block sv0187
_cod_database_code 2021770
_shelx_space_group_comment
;
The symmetry employed for this shelxl refinement is uniquely defined
by the following loop, which should always be used as a source of
symmetry information in preference to the above space-group names.
They are only intended as comments.
;
_shelx_estimated_absorpt_t_min 0.122
_shelx_estimated_absorpt_t_max 0.617

loop_
_space_group_symop_operation_xyz
'x, y, z'
'-x, y+1/2, -z+1/2'
'-x, -y, -z'
'x, -y-1/2, z-1/2'

loop_
_atom_site_type_symbol
_atom_site_label
_atom_site_fract_x
_atom_site_fract_y
_atom_site_fract_z
_atom_site_U_iso_or_equiv
_atom_site_adp_type
_atom_site_calc_flag
_atom_site_occupancy
Ag Ag1 0.21648(3) 0.50990(2) 0.42836(2) 0.04241(9) Uani d 1
C C1 -0.1653(4) 0.63295(16) 0.32500(19) 0.0318(5) Uani d 1
H H1 -0.2458 0.5830 0.3113 0.038 Uiso calc 1
C C2 -0.2712(4) 0.70554(17) 0.29117(19) 0.0327(6) Uani d 1
H H2 -0.4216 0.7053 0.2556 0.039 Uiso calc 1
C C3 -0.1554(5) 0.77841(17) 0.3098(2) 0.0360(6) Uani d 1
H H3 -0.2244 0.8291 0.2873 0.043 Uiso calc 1
C C4 0.0639(5) 0.77619(16) 0.3621(2) 0.0346(6) Uani d 1
H H4 0.1479 0.8254 0.3752 0.041 Uiso calc 1
C C5 0.1590(4) 0.70157(16) 0.39482(19) 0.0291(5) Uani d 1
C C6 0.3910(4) 0.69761(15) 0.45402(19) 0.0287(5) Uani d 1
C C7 0.7964(4) 0.68641(16) 0.55961(18) 0.0285(5) Uani d 1
H H7 0.9436 0.6828 0.5984 0.034 Uiso calc 1
C C8 0.7006(4) 0.76379(16) 0.53618(19) 0.0298(5) Uani d 1
C C9 0.8196(4) 0.84045(16) 0.57079(19) 0.0312(6) Uani d 1
C C10 1.0486(4) 0.84146(17) 0.6121(2) 0.0352(6) Uani d 1
H H10 1.1333 0.7924 0.6149 0.042 Uiso calc 1
C C11 1.1514(5) 0.91381(18) 0.6489(2) 0.0404(7) Uani d 1
H H11 1.3069 0.9143 0.6765 0.049 Uiso calc 1
C C12 1.0295(6) 0.98521(18) 0.6457(3) 0.0483(8) Uani d 1
H H12 1.1013 1.0348 0.6708 0.058 Uiso calc 1
C C13 0.8021(6) 0.98474(18) 0.6057(3) 0.0521(8) Uani d 1
H H13 0.7178 1.0337 0.6048 0.063 Uiso calc 1
C C14 0.6980(5) 0.91293(18) 0.5671(2) 0.0406(7) Uani d 1
H H14 0.5432 0.9131 0.5380 0.049 Uiso calc 1
N N1 0.0458(3) 0.62995(13) 0.37628(16) 0.0295(5) Uani d 1
N N2 0.4782(4) 0.62325(14) 0.47281(17) 0.0321(5) Uani d 1
N N3 0.6866(4) 0.61817(13) 0.52903(17) 0.0313(5) Uani d 1
N N4 0.4934(3) 0.76870(13) 0.48247(15) 0.0296(5) Uani d 1
N N5 0.3515(4) 0.59312(15) 0.67703(18) 0.0374(5) Uani d 1
O O1 0.3553(4) 0.66883(13) 0.6793(2) 0.0583(6) Uani d 1
O O2 0.5185(4) 0.55112(14) 0.71314(18) 0.0542(6) Uani d 1
O O3A 0.1920(5) 0.55619(18) 0.6205(3) 0.0400(10) Uiso d 0.726(9)
O O3B 0.1548(15) 0.5681(5) 0.6709(8) 0.050(3) Uiso d 0.274(9)

loop_
_atom_site_aniso_label
_atom_site_aniso_U_11
_atom_site_aniso_U_22
_atom_site_aniso_U_33
_atom_site_aniso_U_12
_atom_site_aniso_U_13
_atom_site_aniso_U_23
Ag1 0.03206(13) 0.02377(12) 0.06335(16) -0.00061(7) -0.00759(9) 0.00302(9)
C1 0.0283(14) 0.0297(13) 0.0350(14) -0.0042(10) 0.0015(10) -0.0001(10)
C2 0.0255(14) 0.0354(14) 0.0341(14) -0.0005(10) 0.0001(10) 0.0009(11)
C3 0.0356(16) 0.0288(14) 0.0395(15) 0.0023(11) -0.0007(11) 0.0006(11)
C4 0.0326(15) 0.0254(13) 0.0421(15) -0.0030(10) -0.0002(11) -0.0010(11)
C5 0.0264(14) 0.0285(13) 0.0322(13) -0.0037(9) 0.0057(10) -0.0037(10)
C6 0.0246(14) 0.0270(13) 0.0340(13) -0.0028(10) 0.0057(10) -0.0012(10)
C7 0.0216(13) 0.0295(13) 0.0319(13) -0.0013(9) 0.0000(10) -0.0028(10)
C8 0.0264(14) 0.0323(14) 0.0302(13) -0.0018(10) 0.0051(10) -0.0006(10)
C9 0.0321(15) 0.0281(14) 0.0309(13) -0.0045(10) 0.0015(10) 0.0010(10)
C10 0.0302(15) 0.0320(15) 0.0417(15) -0.0025(10) 0.0043(11) -0.0019(11)
C11 0.0301(16) 0.0403(16) 0.0470(17) -0.0088(11) -0.0005(12) -0.0024(13)
C12 0.0474(19) 0.0279(15) 0.0587(19) -0.0101(12) -0.0126(14) 0.0005(13)
C13 0.049(2) 0.0266(16) 0.069(2) -0.0010(12) -0.0128(15) 0.0037(14)
C14 0.0346(16) 0.0301(15) 0.0495(17) -0.0013(11) -0.0080(12) 0.0029(12)
N1 0.0258(12) 0.0269(11) 0.0339(11) -0.0031(8) 0.0022(8) -0.0002(9)
N2 0.0232(11) 0.0301(12) 0.0401(13) -0.0004(8) 0.0002(9) -0.0013(9)
N3 0.0238(12) 0.0290(12) 0.0388(12) 0.0018(8) 0.0019(9) 0.0000(9)
N4 0.0265(12) 0.0282(11) 0.0324(12) -0.0012(8) 0.0023(9) -0.0013(8)
N5 0.0278(13) 0.0359(14) 0.0436(14) -0.0071(9) -0.0033(10) 0.0046(10)
O1 0.0455(14) 0.0330(13) 0.0866(18) 0.0020(9) -0.0073(12) -0.0166(11)
O2 0.0351(12) 0.0481(13) 0.0706(15) 0.0051(9) -0.0082(10) 0.0136(11)

loop_
_atom_type_symbol
_atom_type_description
_atom_type_scat_dispersion_real
_atom_type_scat_dispersion_imag
_atom_type_scat_source
C C 0.0181 0.0091 'International Tables Vol C Tables 4.2.6.8 and 6.1.1.4'
H H 0.0000 0.0000 'International Tables Vol C Tables 4.2.6.8 and 6.1.1.4'
N N 0.0311 0.0180 'International Tables Vol C Tables 4.2.6.8 and 6.1.1.4'
O O 0.0492 0.0322 'International Tables Vol C Tables 4.2.6.8 and 6.1.1.4'
Ag Ag 0.1306 4.2820 'International Tables Vol C Tables 4.2.6.8 and 6.1.1.4'

loop_
_geom_angle_atom_site_label_1
_geom_angle_atom_site_label_2
_geom_angle_atom_site_label_3
_geom_angle_site_symmetry_1
_geom_angle_site_symmetry_3
_geom_angle
N3 Ag1 N1 3_666 . 168.20(8)
N3 Ag1 N2 3_666 . 121.39(7)
N1 Ag1 N2 . . 70.21(8)
N1 C1 C2 . . 122.9(2)
C3 C2 C1 . . 119.1(3)
C2 C3 C4 . . 118.7(3)
C5 C4 C3 . . 119.3(2)
N1 C5 C4 . . 122.1(2)
N1 C5 C6 . . 117.4(2)
C4 C5 C6 . . 120.5(2)
N2 C6 N4 . . 126.0(2)
N2 C6 C5 . . 116.5(2)
N4 C6 C5 . . 117.4(2)
N3 C7 C8 . . 121.5(2)
N4 C8 C7 . . 119.2(2)
N4 C8 C9 . . 118.6(2)
C7 C8 C9 . . 122.2(2)
C14 C9 C10 . . 119.3(2)
C14 C9 C8 . . 118.8(2)
C10 C9 C8 . . 121.8(2)
C11 C10 C9 . . 120.0(3)
C12 C11 C10 . . 120.4(3)
C11 C12 C13 . . 120.1(3)
C14 C13 C12 . . 120.1(3)
C13 C14 C9 . . 120.2(3)
C1 N1 C5 . . 117.9(2)
C1 N1 Ag1 . . 122.05(17)
C5 N1 Ag1 . . 120.01(17)
C6 N2 N3 . . 117.5(2)
C6 N2 Ag1 . . 115.17(17)
N3 N2 Ag1 . . 126.22(16)
C7 N3 N2 . . 119.2(2)
C7 N3 Ag1 . 3_666 128.10(18)
N2 N3 Ag1 . 3_666 112.27(15)
C8 N4 C6 . . 116.5(2)
O1 N5 O2 . . 122.0(2)
O1 N5 O3B . . 109.7(5)
O2 N5 O3B . . 123.0(5)
O1 N5 O3A . . 119.9(3)
O2 N5 O3A . . 116.7(3)
O3B N5 O3A . . 37.2(4)
O3B O3A N5 . . 70.9(7)
O3A O3B N5 . . 72.0(8)

loop_
_geom_bond_atom_site_label_1
_geom_bond_atom_site_label_2
_geom_bond_site_symmetry_2
_geom_bond_distance
Ag1 N3 3_666 2.216(2)
Ag1 N1 . 2.264(2)
Ag1 N2 . 2.440(2)
C1 N1 . 1.340(3)
C1 C2 . 1.383(4)
C2 C3 . 1.380(4)
C3 C4 . 1.387(4)
C4 C5 . 1.383(4)
C5 N1 . 1.355(3)
C5 C6 . 1.486(4)
C6 N2 . 1.328(3)
C6 N4 . 1.337(3)
C7 N3 . 1.323(3)
C7 C8 . 1.400(4)
C8 N4 . 1.333(3)
C8 C9 . 1.475(4)
C9 C14 . 1.393(4)
C9 C10 . 1.401(4)
C10 C11 . 1.383(4)
C11 C12 . 1.379(4)
C12 C13 . 1.388(5)
C13 C14 . 1.386(4)
N2 N3 . 1.352(3)
N3 Ag1 3_666 2.216(2)
N5 O1 . 1.234(3)
N5 O2 . 1.246(3)
N5 O3B . 1.260(9)
N5 O3A . 1.269(4)
O3A O3B . 0.806(10)

_cod_database_fobs_code 2021770
